data_4306717
loop_
_publ_author_name
'Karl S. Hagen'
'Mohammad Uddin'

_publ_contact_author_address
;
Department of Chemistry
Emory University
Atlanta, GA 30322
USA
;
_publ_contact_author_email khagen@emory.edu
_publ_contact_author_fax 1-404-727-6556
_publ_contact_author_name 'Karl S. Hagen'
_publ_contact_author_phone 1-404-727-6586
_publ_section_title
;
A Continuous Symmetry Measure of [4Fe-4S]+ Core Distortions and Analysis
of Supramolecular Synthons in Crystal Structures of
(Et4N)3[Fe4S4Cl4].Et4NCl at 100 and 295 K
;
_journal_name_full 'Inorganic Chemistry'
_journal_page_first 11807
_journal_page_last 11815
_journal_paper_doi 10.1021/ic801533q
_journal_volume 47
_journal_year 2008
_chemical_formula_moiety '4(C8 H20 N), Cl4 Fe4 S4, Cl'
_chemical_formula_sum 'C32 H80 Cl5 Fe4 N4 S4'
_chemical_formula_weight 1049.89
_chemical_name_common (Et4N)3[Fe4S4Cl4].Et4NCl
_chemical_name_systematic 'tetrakis(Tetraethylammonium) tetrakis((\m~3~-sulfido)-chloro-iron) chloride'
_space_group_IT_number 114
_symmetry_cell_setting tetragonal
_symmetry_Int_Tables_number 114
_symmetry_space_group_name_Hall 'P -4 2n'
_symmetry_space_group_name_H-M 'P -4 21 c'
_atom_sites_solution_hydrogens geom
_atom_sites_solution_primary direct
_atom_sites_solution_secondary difmap
_audit_creation_method SHELXL-97
_audit_update_record
;
2008-03-21 # Formatted by publCIF
;
_cell_angle_alpha 90.00
_cell_angle_beta 90.00
_cell_angle_gamma 90.00
_cell_formula_units_Z 2
_cell_length_a 12.3850(11)
_cell_length_b 12.3850(11)
_cell_length_c 16.3440(15)
_cell_measurement_reflns_used 5022
_cell_measurement_temperature 295(2)
_cell_measurement_theta_max 27.72
_cell_measurement_theta_min 2.33
_cell_volume 2507.0(4)
_computing_cell_refinement 'Bruker SAINT'
_computing_data_collection 'Bruker APEX2'
_computing_data_reduction 'Bruker SAINT'
_computing_molecular_graphics 'Bruker SHELXTL, and CrystalMaker'
_computing_publication_material 'Bruker SHELXTL'
_computing_structure_refinement 'SHELXL-97 (Sheldrick, 2008)'
_computing_structure_solution 'SHELXS-97 (Sheldrick, 2008)'
_diffrn_ambient_temperature 100(2)
_diffrn_detector_area_resol_mean 8.333
_diffrn_measured_fraction_theta_full 0.999
_diffrn_measured_fraction_theta_max 0.999
_diffrn_measurement_device_type 'CCD area detector'
_diffrn_measurement_method 'phi and omega scans'
_diffrn_radiation_monochromator graphite
_diffrn_radiation_probe x-ray
_diffrn_radiation_type MoK\a
_diffrn_radiation_wavelength 0.71073
_diffrn_reflns_av_R_equivalents 0.0303
_diffrn_reflns_av_sigmaI/netI 0.0349
_diffrn_reflns_limit_h_max 15
_diffrn_reflns_limit_h_min -10
_diffrn_reflns_limit_k_max 15
_diffrn_reflns_limit_k_min -5
_diffrn_reflns_limit_l_max 20
_diffrn_reflns_limit_l_min -19
_diffrn_reflns_number 9132
_diffrn_reflns_theta_full 25.99
_diffrn_reflns_theta_max 25.99
_diffrn_reflns_theta_min 2.06
_diffrn_source 'fine-focus sealed tube'
_diffrn_source_type 'Bruker Apex CCD'
_exptl_absorpt_coefficient_mu 1.593
_exptl_absorpt_correction_T_max 0.8442
_exptl_absorpt_correction_T_min 0.6296
_exptl_absorpt_correction_type integration
_exptl_absorpt_process_details xprep
_exptl_crystal_colour black
_exptl_crystal_density_diffrn 1.391
_exptl_crystal_density_method 'not measured'
_exptl_crystal_description prism
_exptl_crystal_F_000 1106
_exptl_crystal_size_max 0.32
_exptl_crystal_size_mid 0.24
_exptl_crystal_size_min 0.11
_refine_diff_density_max 0.304
_refine_diff_density_min -0.171
_refine_diff_density_rms 0.060
_refine_ls_abs_structure_details 'Flack H D (1983), Acta Cryst. A39, 876-881'
_refine_ls_abs_structure_Flack -0.02(2)
_refine_ls_extinction_method none
_refine_ls_goodness_of_fit_ref 0.961
_refine_ls_hydrogen_treatment mixed
_refine_ls_matrix_type full
_refine_ls_number_parameters 111
_refine_ls_number_reflns 2466
_refine_ls_number_restraints 0
_refine_ls_restrained_S_all 0.961
_refine_ls_R_factor_all 0.0348
_refine_ls_R_factor_gt 0.0310
_refine_ls_shift/su_max 0.001
_refine_ls_shift/su_mean 0.000
_refine_ls_structure_factor_coef Fsqd
_refine_ls_weighting_details 'calc w=1/[\s^2^(Fo^2^)+(0.0417P)^2^+0.0000P] where P=(Fo^2^+2Fc^2^)/3'
_refine_ls_weighting_scheme calc
_refine_ls_wR_factor_gt 0.0734
_refine_ls_wR_factor_ref 0.0741
_reflns_number_gt 2145
_reflns_number_total 2466
_reflns_threshold_expression >2sigma(I)
_cod_data_source_file ic801533q_si_001_3.cif
_cod_data_source_block 1a-RT-mu12rtf
_cod_database_code 4306717

loop_
_symmetry_equiv_pos_as_xyz
'x, y, z'
'-x, -y, z'
'y, -x, -z'
'-y, x, -z'
'-x+1/2, y+1/2, -z+1/2'
'x+1/2, -y+1/2, -z+1/2'
'-y+1/2, -x+1/2, z+1/2'
'y+1/2, x+1/2, z+1/2'

loop_
_atom_site_label
_atom_site_type_symbol
_atom_site_fract_x
_atom_site_fract_y
_atom_site_fract_z
_atom_site_U_iso_or_equiv
_atom_site_adp_type
_atom_site_occupancy
_atom_site_symmetry_multiplicity
_atom_site_calc_flag
_atom_site_refinement_flags
_atom_site_disorder_assembly
_atom_site_disorder_group
Fe1 Fe 0.39298(3) 0.46539(4) 0.43953(3) 0.04125(14) Uani 1 1 d . . .
S1 S 0.54490(7) 0.35928(7) 0.42202(5) 0.0453(2) Uani 1 1 d . . .
Cl1 Cl 0.25288(7) 0.42059(8) 0.35479(7) 0.0677(3) Uani 1 1 d . . .
Cl2 Cl 0.5000 0.5000 0.0000 0.0455(4) Uani 1 4 d S . .
N1 N 0.41769(19) 0.24106(19) 0.15116(15) 0.0371(6) Uani 1 1 d . . .
C3 C 0.4433(3) 0.1402(2) 0.1993(2) 0.0471(8) Uani 1 1 d . . .
H3A H 0.5219 0.1266 0.1954 0.056 Uiso 1 1 calc R . .
H3B H 0.4061 0.0785 0.1730 0.056 Uiso 1 1 calc R . .
C2 C 0.4123(3) 0.1422(3) 0.2887(2) 0.0612(10) Uani 1 1 d . . .
H2A H 0.4528 0.1993 0.3167 0.092 Uiso 1 1 calc R . .
H2B H 0.4293 0.0723 0.3137 0.092 Uiso 1 1 calc R . .
H2C H 0.3347 0.1564 0.2937 0.092 Uiso 1 1 calc R . .
C1 C 0.4718(2) 0.3406(2) 0.1871(2) 0.0419(7) Uani 1 1 d . . .
H1A H 0.4507 0.4042 0.1541 0.050 Uiso 1 1 calc R . .
H1B H 0.4440 0.3518 0.2432 0.050 Uiso 1 1 calc R . .
C4 C 0.5930(3) 0.3355(3) 0.1906(3) 0.0602(10) Uani 1 1 d . . .
H4A H 0.6152 0.2689 0.2182 0.090 Uiso 1 1 calc R . .
H4B H 0.6205 0.3979 0.2211 0.090 Uiso 1 1 calc R . .
H4C H 0.6223 0.3365 0.1349 0.090 Uiso 1 1 calc R . .
C5 C 0.2972(3) 0.2591(3) 0.1538(2) 0.0532(9) Uani 1 1 d . . .
H5A H 0.2761 0.2730 0.2113 0.064 Uiso 1 1 calc R . .
H5B H 0.2610 0.1917 0.1364 0.064 Uiso 1 1 calc R . .
C6 C 0.2549(3) 0.3515(3) 0.1012(3) 0.0799(14) Uani 1 1 d . . .
H6A H 0.2892 0.4192 0.1181 0.120 Uiso 1 1 calc R . .
H6B H 0.1765 0.3574 0.1080 0.120 Uiso 1 1 calc R . .
H6C H 0.2717 0.3372 0.0436 0.120 Uiso 1 1 calc R . .
C7 C 0.4580(3) 0.2239(3) 0.0644(2) 0.0547(8) Uani 1 1 d . . .
H7A H 0.4562 0.2940 0.0354 0.066 Uiso 1 1 calc R . .
H7B H 0.5343 0.2002 0.0669 0.066 Uiso 1 1 calc R . .
C8 C 0.3954(4) 0.1431(4) 0.0155(2) 0.0895(15) Uani 1 1 d . . .
H8A H 0.3849 0.0774 0.0480 0.134 Uiso 1 1 calc R . .
H8B H 0.4353 0.1254 -0.0345 0.134 Uiso 1 1 calc R . .
H8C H 0.3249 0.1735 0.0010 0.134 Uiso 1 1 calc R . .

loop_
_atom_site_aniso_label
_atom_site_aniso_U_11
_atom_site_aniso_U_22
_atom_site_aniso_U_33
_atom_site_aniso_U_23
_atom_site_aniso_U_13
_atom_site_aniso_U_12
Fe1 0.0359(2) 0.0436(3) 0.0442(2) -0.0037(2) -0.0027(2) 0.00121(19)
S1 0.0413(4) 0.0457(4) 0.0490(5) -0.0120(4) 0.0000(4) 0.0053(3)
Cl1 0.0459(5) 0.0728(7) 0.0845(7) -0.0293(5) -0.0205(5) 0.0065(4)
Cl2 0.0447(5) 0.0447(5) 0.0471(9) 0.000 0.000 0.000
N1 0.0357(14) 0.0380(14) 0.0377(14) 0.0029(12) 0.0013(11) -0.0070(11)
C3 0.050(2) 0.0364(18) 0.0545(19) 0.0063(15) 0.0031(17) -0.0006(14)
C2 0.080(3) 0.055(2) 0.049(2) 0.0096(18) -0.0005(19) 0.0025(19)
C1 0.0418(18) 0.0375(17) 0.0463(19) -0.0017(14) -0.0024(15) -0.0069(15)
C4 0.042(2) 0.059(2) 0.080(3) -0.009(2) -0.0117(19) -0.0069(17)
C5 0.0372(19) 0.058(2) 0.064(2) 0.011(2) 0.0010(17) -0.0092(16)
C6 0.047(2) 0.076(3) 0.117(4) 0.043(3) -0.017(2) -0.0061(19)
C7 0.068(2) 0.059(2) 0.0379(17) -0.0045(17) 0.0122(19) -0.0116(17)
C8 0.132(4) 0.093(3) 0.043(2) -0.014(2) 0.015(3) -0.048(3)

loop_
_atom_type_symbol
_atom_type_description
_atom_type_scat_dispersion_real
_atom_type_scat_dispersion_imag
_atom_type_scat_source
C C 0.0033 0.0016 'International Tables Vol C Tables 4.2.6.8 and 6.1.1.4'
H H 0.0000 0.0000 'International Tables Vol C Tables 4.2.6.8 and 6.1.1.4'
N N 0.0061 0.0033 'International Tables Vol C Tables 4.2.6.8 and 6.1.1.4'
S S 0.1246 0.1234 'International Tables Vol C Tables 4.2.6.8 and 6.1.1.4'
Cl Cl 0.1484 0.1585 'International Tables Vol C Tables 4.2.6.8 and 6.1.1.4'
Fe Fe 0.3463 0.8444 'International Tables Vol C Tables 4.2.6.8 and 6.1.1.4'

loop_
_exptl_crystal_face_index_h
_exptl_crystal_face_index_k
_exptl_crystal_face_index_l
_exptl_crystal_face_perp_dist
0.00 0.00 -1.00 0.0600
0.00 0.00 1.00 0.0500
0.00 1.00 -2.00 0.0750
0.00 -1.00 1.00 0.1150
0.00 -1.00 -1.00 0.1100
0.00 1.00 1.00 0.0880
1.00 0.00 -1.00 0.1260
-1.00 0.00 1.00 0.1260
1.00 0.00 1.00 0.1100
-1.00 0.00 -1.00 0.1160

loop_
_geom_angle_atom_site_label_1
_geom_angle_atom_site_label_2
_geom_angle_atom_site_label_3
_geom_angle
_geom_angle_site_symmetry_1
_geom_angle_site_symmetry_3
_geom_angle_publ_flag
Cl1 Fe1 S1 116.33(4) . 3_566 y
Cl1 Fe1 S1 113.84(3) . . y
S1 Fe1 S1 103.74(3) 3_566 . y
Cl1 Fe1 S1 113.79(4) . 2_665 y
S1 Fe1 S1 103.47(3) 3_566 2_665 y
S1 Fe1 S1 104.28(3) . 2_665 y
Cl1 Fe1 Fe1 142.75(3) . 2_665 ?
S1 Fe1 Fe1 100.92(2) 3_566 2_665 ?
S1 Fe1 Fe1 53.19(3) . 2_665 ?
S1 Fe1 Fe1 52.90(2) 2_665 2_665 ?
Cl1 Fe1 Fe1 145.56(3) . 3_566 ?
S1 Fe1 Fe1 52.95(3) 3_566 3_566 ?
S1 Fe1 Fe1 100.57(3) . 3_566 ?
S1 Fe1 Fe1 52.62(2) 2_665 3_566 ?
Fe1 Fe1 Fe1 60.056(10) 2_665 3_566 ?
Cl1 Fe1 Fe1 145.83(4) . 4_656 ?
S1 Fe1 Fe1 53.17(3) 3_566 4_656 ?
S1 Fe1 Fe1 52.68(2) . 4_656 ?
S1 Fe1 Fe1 100.35(2) 2_665 4_656 ?
Fe1 Fe1 Fe1 60.056(10) 2_665 4_656 ?
Fe1 Fe1 Fe1 59.89(2) 3_566 4_656 ?
Fe1 S1 Fe1 74.37(3) 4_656 . y
Fe1 S1 Fe1 74.21(3) 4_656 2_665 y
Fe1 S1 Fe1 73.91(3) . 2_665 y
C5 N1 C3 108.4(2) . . ?
C5 N1 C7 111.9(3) . . ?
C3 N1 C7 107.5(2) . . ?
C5 N1 C1 107.7(2) . . ?
C3 N1 C1 112.1(2) . . ?
C7 N1 C1 109.2(2) . . ?
N1 C3 C2 115.9(3) . . ?
N1 C3 H3A 108.3 . . ?
C2 C3 H3A 108.3 . . ?
N1 C3 H3B 108.3 . . ?
C2 C3 H3B 108.3 . . ?
H3A C3 H3B 107.4 . . ?
C3 C2 H2A 109.5 . . ?
C3 C2 H2B 109.5 . . ?
H2A C2 H2B 109.5 . . ?
C3 C2 H2C 109.5 . . ?
H2A C2 H2C 109.5 . . ?
H2B C2 H2C 109.5 . . ?
C4 C1 N1 114.9(3) . . ?
C4 C1 H1A 108.5 . . ?
N1 C1 H1A 108.5 . . ?
C4 C1 H1B 108.5 . . ?
N1 C1 H1B 108.5 . . ?
H1A C1 H1B 107.5 . . ?
C1 C4 H4A 109.5 . . ?
C1 C4 H4B 109.5 . . ?
H4A C4 H4B 109.5 . . ?
C1 C4 H4C 109.5 . . ?
H4A C4 H4C 109.5 . . ?
H4B C4 H4C 109.5 . . ?
N1 C5 C6 115.8(3) . . ?
N1 C5 H5A 108.3 . . ?
C6 C5 H5A 108.3 . . ?
N1 C5 H5B 108.3 . . ?
C6 C5 H5B 108.3 . . ?
H5A C5 H5B 107.4 . . ?
C5 C6 H6A 109.5 . . ?
C5 C6 H6B 109.5 . . ?
H6A C6 H6B 109.5 . . ?
C5 C6 H6C 109.5 . . ?
H6A C6 H6C 109.5 . . ?
H6B C6 H6C 109.5 . . ?
C8 C7 N1 115.0(3) . . ?
C8 C7 H7A 108.5 . . ?
N1 C7 H7A 108.5 . . ?
C8 C7 H7B 108.5 . . ?
N1 C7 H7B 108.5 . . ?
H7A C7 H7B 107.5 . . ?
C7 C8 H8A 109.5 . . ?
C7 C8 H8B 109.5 . . ?
H8A C8 H8B 109.5 . . ?
C7 C8 H8C 109.5 . . ?
H8A C8 H8C 109.5 . . ?
H8B C8 H8C 109.5 . . ?

loop_
_geom_bond_atom_site_label_1
_geom_bond_atom_site_label_2
_geom_bond_distance
_geom_bond_site_symmetry_2
_geom_bond_publ_flag
Fe1 Cl1 2.2884(10) . y
Fe1 S1 2.3046(10) 3_566 y
Fe1 S1 2.3129(9) . y
Fe1 S1 2.3215(10) 2_665 y
Fe1 Fe1 2.7862(9) 2_665 y
Fe1 Fe1 2.7908(9) 3_566 y
Fe1 Fe1 2.7908(9) 4_656 y
S1 Fe1 2.3046(10) 4_656 y
S1 Fe1 2.3215(10) 2_665 y
N1 C5 1.510(4) . ?
N1 C3 1.510(4) . ?
N1 C7 1.518(4) . ?
N1 C1 1.521(4) . ?
C3 C2 1.511(5) . ?
C3 H3A 0.9900 . ?
C3 H3B 0.9900 . ?
C2 H2A 0.9800 . ?
C2 H2B 0.9800 . ?
C2 H2C 0.9800 . ?
C1 C4 1.503(5) . ?
C1 H1A 0.9900 . ?
C1 H1B 0.9900 . ?
C4 H4A 0.9800 . ?
C4 H4B 0.9800 . ?
C4 H4C 0.9800 . ?
C5 C6 1.524(5) . ?
C5 H5A 0.9900 . ?
C5 H5B 0.9900 . ?
C6 H6A 0.9800 . ?
C6 H6B 0.9800 . ?
C6 H6C 0.9800 . ?
C7 C8 1.498(5) . ?
C7 H7A 0.9900 . ?
C7 H7B 0.9900 . ?
C8 H8A 0.9800 . ?
C8 H8B 0.9800 . ?
C8 H8C 0.9800 . ?

loop_
_geom_hbond_atom_site_label_D
_geom_hbond_atom_site_label_H
_geom_hbond_atom_site_label_A
_geom_hbond_distance_DH
_geom_hbond_distance_HA
_geom_hbond_distance_DA
_geom_hbond_angle_DHA
_geom_hbond_site_symmetry_A
_geom_hbond_publ_flag
C2 H2A S1 0.98 2.86 3.830(4) 169.8 . y
C1 H1B Cl1 0.99 3.11 3.981(3) 148.0 . y
C5 H5A Cl1 0.99 2.99 3.884(4) 151.2 . y
C1 H1A Cl2 0.99 2.85 3.657(3) 139.1 . y
C7 H7A Cl2 0.99 2.67 3.616(3) 159.5 . y

loop_
_geom_torsion_atom_site_label_1
_geom_torsion_atom_site_label_2
_geom_torsion_atom_site_label_3
_geom_torsion_atom_site_label_4
_geom_torsion
_geom_torsion_site_symmetry_1
_geom_torsion_site_symmetry_2
_geom_torsion_site_symmetry_3
_geom_torsion_site_symmetry_4
_geom_torsion_publ_flag
Cl1 Fe1 S1 Fe1 -143.18(4) . . . 4_656 ?
S1 Fe1 S1 Fe1 -15.79(3) 3_566 . . 4_656 ?
S1 Fe1 S1 Fe1 92.24(4) 2_665 . . 4_656 ?
Fe1 Fe1 S1 Fe1 77.68(2) 2_665 . . 4_656 ?
Fe1 Fe1 S1 Fe1 38.38(3) 3_566 . . 4_656 ?
Cl1 Fe1 S1 Fe1 139.14(4) . . . 2_665 ?
S1 Fe1 S1 Fe1 -93.47(3) 3_566 . . 2_665 ?
S1 Fe1 S1 Fe1 14.56(5) 2_665 . . 2_665 ?
Fe1 Fe1 S1 Fe1 -39.30(3) 3_566 . . 2_665 ?
Fe1 Fe1 S1 Fe1 -77.68(2) 4_656 . . 2_665 ?
C5 N1 C3 C2 -60.6(4) . . . . ?
C7 N1 C3 C2 178.3(3) . . . . ?
C1 N1 C3 C2 58.2(4) . . . . ?
C5 N1 C1 C4 178.9(3) . . . . ?
C3 N1 C1 C4 59.8(4) . . . . ?
C7 N1 C1 C4 -59.3(4) . . . . ?
C3 N1 C5 C6 -174.1(3) . . . . ?
C7 N1 C5 C6 -55.7(4) . . . . ?
C1 N1 C5 C6 64.4(4) . . . . ?
C5 N1 C7 C8 -48.7(4) . . . . ?
C3 N1 C7 C8 70.2(4) . . . . ?
C1 N1 C7 C8 -167.9(3) . . . . ?
